data_2014550
loop_
_publ_author_name
'Glidewell, Christopher'
'Low, John N.'
'Skakle, Janet M. S.'
'Wardell, James L.'

_publ_section_title
;
 Isomeric nitrophthalimides: sheets built from
 N---H&#x00B7;&#x00B7;&#x00B7;O and C---H&#x00B7;&#x00B7;&#x00B7;O
 hydrogen bonds
;
_journal_issue 12
_journal_name_full 'Acta Crystallographica Section C'
_journal_page_first o872
_journal_page_last o875
_journal_paper_doi 10.1107/S0108270104026137
_journal_volume 60
_journal_year 2004
_chemical_formula_iupac 'C8 H4 N2 O4'
_chemical_formula_moiety 'C8 H4 N2 O4'
_chemical_formula_sum 'C8 H4 N2 O4'
_chemical_formula_weight 192.13
_chemical_name_systematic
;
4-Nitrophthalimide
;
_space_group_IT_number 19
_symmetry_cell_setting orthorhombic
_symmetry_space_group_name_Hall 'P 2ac 2ab'
_symmetry_space_group_name_H-M 'P 21 21 21'
_atom_sites_solution_hydrogens geom
_atom_sites_solution_primary direct
_atom_sites_solution_secondary difmap
_cell_angle_alpha 90.00
_cell_angle_beta 90.00
_cell_angle_gamma 90.00
_cell_formula_units_Z 4
_cell_length_a 5.3114(3)
_cell_length_b 5.6812(5)
_cell_length_c 24.645(2)
_cell_measurement_reflns_used 1007
_cell_measurement_temperature 291(2)
_cell_measurement_theta_max 27.45
_cell_measurement_theta_min 3.31
_cell_volume 743.67(10)
_computing_cell_refinement 'DENZO--SMN (Otwinowski & Minor, 1997)'
_computing_data_collection 'KappaCCD Server Software (Nonius, 1997)'
_computing_data_reduction DENZO--SMN
_computing_molecular_graphics 'PLATON (Spek, 2003)'
_computing_publication_material 'SHELXL97 and PRPKAPPA (Ferguson, 1999)'
_computing_structure_refinement 'OSCAIL  and SHELXL97 (Sheldrick, 1997)'
_computing_structure_solution 'OSCAIL (McArdle, 2003) and SHELXS97 (Sheldrick, 1997)'
_diffrn_ambient_temperature 291(2)
_diffrn_measured_fraction_theta_full 0.996
_diffrn_measured_fraction_theta_max 0.974
_diffrn_measurement_device_type 'Nonius KappaCCD'
_diffrn_measurement_method '\f scans, and \w scans with \k offsets'
_diffrn_radiation_monochromator graphite
_diffrn_radiation_source 'rotating anode'
_diffrn_radiation_type 'Mo K\a'
_diffrn_radiation_wavelength 0.71073
_diffrn_reflns_av_R_equivalents 0.0604
_diffrn_reflns_av_sigmaI/netI 0.0433
_diffrn_reflns_limit_h_max 6
_diffrn_reflns_limit_h_min -6
_diffrn_reflns_limit_k_max 7
_diffrn_reflns_limit_k_min -7
_diffrn_reflns_limit_l_max 31
_diffrn_reflns_limit_l_min -31
_diffrn_reflns_number 6348
_diffrn_reflns_theta_full 25.50
_diffrn_reflns_theta_max 27.45
_diffrn_reflns_theta_min 3.31
_diffrn_standards_decay_% negligible
_exptl_absorpt_coefficient_mu 0.142
_exptl_absorpt_correction_T_max 0.994
_exptl_absorpt_correction_T_min 0.956
_exptl_absorpt_correction_type multi-scan
_exptl_absorpt_process_details '(SORTAV; Blessing, 1995, 1997)'
_exptl_crystal_colour colourless
_exptl_crystal_density_diffrn 1.716
_exptl_crystal_density_method 'not measured'
_exptl_crystal_description plate
_exptl_crystal_F_000 392
_exptl_crystal_size_max 0.26
_exptl_crystal_size_mid 0.22
_exptl_crystal_size_min 0.04
_refine_diff_density_max 0.255
_refine_diff_density_min -0.274
_refine_ls_extinction_method none
_refine_ls_goodness_of_fit_ref 1.034
_refine_ls_hydrogen_treatment constr
_refine_ls_matrix_type full
_refine_ls_number_parameters 127
_refine_ls_number_reflns 1007
_refine_ls_number_restraints 0
_refine_ls_restrained_S_all 1.034
_refine_ls_R_factor_all 0.0623
_refine_ls_R_factor_gt 0.0432
_refine_ls_shift/su_max 0.000
_refine_ls_shift/su_mean 0.000
_refine_ls_structure_factor_coef Fsqd
_refine_ls_weighting_details 'w=1/[\s^2^(Fo^2^)+(0.0707P)^2^+0.0553P] where P=(Fo^2^+2Fc^2^)/3'
_refine_ls_weighting_scheme calc
_refine_ls_wR_factor_gt 0.1013
_refine_ls_wR_factor_ref 0.1095
_reflns_number_gt 804
_reflns_number_total 1007
_reflns_threshold_expression I>2\s(I)
_cod_data_source_file sk1783.cif
_cod_data_source_block II
_cod_depositor_comments
;
The following automatic conversions were performed:

'_exptl_absorpt_correction_type' value 'Multi-scan' changed to
'multi-scan' according to
/home/saulius/struct/CIF-dictionaries/cif_core.dic dictionary named
'cif_core.dic' version 2.4.1 from 2010-06-29.

Automatic conversion script
Id: cif_fix_values 1715 2011-07-08 13:25:40Z adriana 
;
_cod_database_code 2014550
_cod_database_fobs_code 2014550

loop_
_symmetry_equiv_pos_as_xyz
'x, y, z'
'-x+1/2, -y, z+1/2'
'-x, y+1/2, -z+1/2'
'x+1/2, -y+1/2, -z'

loop_
_atom_site_label
_atom_site_fract_x
_atom_site_fract_y
_atom_site_fract_z
_atom_site_U_iso_or_equiv
_atom_site_adp_type
_atom_site_calc_flag
_atom_site_refinement_flags
_atom_site_occupancy
_atom_site_disorder_assembly
_atom_site_disorder_group
_atom_site_type_symbol
N1 0.8528(5) 0.4545(4) 0.71294(9) 0.0268(6) Uani d . 1 . . N
C1 0.8471(6) 0.6382(5) 0.67636(10) 0.0242(6) Uani d . 1 . . C
O1 0.9844(4) 0.8077(4) 0.67667(8) 0.0306(5) Uani d . 1 . . O
C2 0.6641(5) 0.2892(5) 0.70364(11) 0.0257(7) Uani d . 1 . . C
O2 0.6265(4) 0.1134(4) 0.73007(8) 0.0336(6) Uani d . 1 . . O
C3 0.5294(5) 0.3736(5) 0.65413(11) 0.0236(6) Uani d . 1 . . C
C4 0.3286(5) 0.2744(5) 0.62623(11) 0.0243(6) Uani d . 1 . . C
C5 0.2516(5) 0.4022(5) 0.58086(10) 0.0234(6) Uani d . 1 . . C
N5 0.0417(5) 0.3041(4) 0.54841(9) 0.0277(6) Uani d . 1 . . N
O51 -0.0327(4) 0.1058(4) 0.55967(9) 0.0377(6) Uani d . 1 . . O
O52 -0.0481(4) 0.4261(4) 0.51226(8) 0.0320(5) Uani d . 1 . . O
C6 0.3542(6) 0.6110(5) 0.56411(11) 0.0251(6) Uani d . 1 . . C
C7 0.5546(6) 0.7071(6) 0.59283(11) 0.0269(7) Uani d . 1 . . C
C8 0.6376(5) 0.5839(5) 0.63799(11) 0.0233(6) Uani d . 1 . . C
H1 0.9573 0.4249 0.7418 0.032 Uiso d R 1 . . H
H4 0.2521 0.1346 0.6369 0.029 Uiso calc R 1 . . H
H6 0.2904 0.6879 0.5338 0.030 Uiso calc R 1 . . H
H7 0.6296 0.8477 0.5822 0.032 Uiso calc R 1 . . H

loop_
_atom_site_aniso_label
_atom_site_aniso_U_11
_atom_site_aniso_U_22
_atom_site_aniso_U_33
_atom_site_aniso_U_12
_atom_site_aniso_U_13
_atom_site_aniso_U_23
N1 0.0289(13) 0.0261(14) 0.0253(12) 0.0008(12) -0.0031(10) 0.0017(10)
C1 0.0249(14) 0.0240(15) 0.0238(13) 0.0020(14) 0.0031(11) -0.0024(12)
O1 0.0331(12) 0.0290(12) 0.0298(10) -0.0076(11) -0.0022(9) -0.0014(9)
C2 0.0290(15) 0.0209(15) 0.0271(13) 0.0023(14) 0.0032(13) -0.0034(12)
O2 0.0424(14) 0.0260(11) 0.0325(11) -0.0001(11) -0.0002(9) 0.0038(10)
C3 0.0233(14) 0.0221(15) 0.0253(12) 0.0022(13) 0.0015(11) -0.0028(13)
C4 0.0238(14) 0.0183(14) 0.0309(13) 0.0003(13) 0.0061(12) -0.0011(12)
C5 0.0192(13) 0.0264(16) 0.0248(13) 0.0022(13) 0.0009(11) -0.0034(12)
N5 0.0253(12) 0.0277(14) 0.0300(12) -0.0039(13) 0.0026(11) -0.0034(12)
O51 0.0387(12) 0.0359(13) 0.0385(11) -0.0171(12) -0.0039(10) 0.0030(10)
O52 0.0309(11) 0.0337(13) 0.0313(10) 0.0008(11) -0.0061(9) 0.0023(9)
C6 0.0274(14) 0.0232(16) 0.0246(13) 0.0003(14) -0.0001(11) 0.0009(12)
C7 0.0286(15) 0.0261(16) 0.0259(13) -0.0014(14) -0.0004(12) -0.0005(13)
C8 0.0219(14) 0.0238(16) 0.0241(13) -0.0004(13) 0.0015(11) -0.0029(12)

loop_
_atom_type_symbol
_atom_type_description
_atom_type_scat_dispersion_real
_atom_type_scat_dispersion_imag
_atom_type_scat_source
C C 0.0033 0.0000 'International Tables Vol C Tables 4.2.6.8 and 6.1.1.4'
H H 0.0000 0.0000 'International Tables Vol C Tables 4.2.6.8 and 6.1.1.4'
N N 0.0061 0.0000 'International Tables Vol C Tables 4.2.6.8 and 6.1.1.4'
O O 0.0106 0.0000 'International Tables Vol C Tables 4.2.6.8 and 6.1.1.4'

loop_
_geom_angle_atom_site_label_1
_geom_angle_atom_site_label_2
_geom_angle_atom_site_label_3
_geom_angle
_geom_angle_publ_flag
C1 N1 C2 112.8(2) no
C1 N1 H1 131.2 no
C2 N1 H1 116.0 no
O1 C1 N1 125.9(3) no
O1 C1 C8 128.2(3) no
N1 C1 C8 105.9(2) no
O2 C2 N1 126.0(3) no
O2 C2 C3 128.7(3) no
N1 C2 C3 105.3(2) no
C8 C3 C4 121.8(3) no
C8 C3 C2 108.2(3) no
C4 C3 C2 130.0(3) no
C3 C4 C5 114.3(3) no
C3 C4 H4 122.9 no
C5 C4 H4 122.9 no
C6 C5 C4 125.2(3) no
C6 C5 N5 117.6(3) no
C4 C5 N5 117.3(3) no
O52 N5 O51 124.0(3) no
O52 N5 C5 118.2(3) no
O51 N5 C5 117.8(3) no
C5 C6 C7 119.5(3) no
C5 C6 H6 120.3 no
C7 C6 H6 120.3 no
C8 C7 C6 117.0(3) no
C8 C7 H7 121.5 no
C6 C7 H7 121.5 no
C3 C8 C7 122.3(3) no
C3 C8 C1 107.8(2) no
C7 C8 C1 129.9(3) no

loop_
_geom_bond_atom_site_label_1
_geom_bond_atom_site_label_2
_geom_bond_site_symmetry_2
_geom_bond_distance
_geom_bond_publ_flag
N1 C1 . 1.379(4) no
N1 C2 . 1.392(4) no
N1 H1 . 0.92 no
C1 O1 . 1.208(3) no
C1 C8 . 1.493(4) no
C2 O2 . 1.209(3) no
C2 C3 . 1.494(4) no
C3 C8 . 1.384(4) no
C3 C4 . 1.388(4) no
C4 C5 . 1.395(4) no
C4 H4 . 0.93 no
C5 C6 . 1.369(4) no
C5 N5 . 1.481(4) no
N5 O52 . 1.225(3) no
N5 O51 . 1.226(3) no
C6 C7 . 1.390(4) no
C6 H6 . 0.93 no
C7 C8 . 1.387(4) no
C7 H7 . 0.93 no

loop_
_geom_hbond_atom_site_label_D
_geom_hbond_atom_site_label_H
_geom_hbond_atom_site_label_A
_geom_hbond_site_symmetry_A
_geom_hbond_distance_DH
_geom_hbond_distance_HA
_geom_hbond_distance_DA
_geom_hbond_angle_DHA
_geom_hbond_publ_flag
N1 H1 O2 3_756 0.92 2.55 3.231(3) 131 y
N1 H1 O1 3_746 0.92 2.14 2.974(3) 151 y
C4 H4 O1 1_445 0.93 2.54 3.452(4) 168 y
C7 H7 O51 1_665 0.93 2.38 3.257(4) 156 y

loop_
_cod_related_entry_id
_cod_related_entry_database
_cod_related_entry_code
1 ChemSpider 6703
